data_2012348
loop_
_publ_author_name
'Crossetti, Geraldo L.'
'Filgueiras, Carlos A. L.'
'Howie, R. Alan'
'Wardell, James L.'
'Ziglio, Claudio M.'

_publ_section_title
Dibromo{<i>N</i>-[2-(diphenylphosphino)benzylidene]-2,6-diisopropylaniline-\k^2^<i>N</i>,<i>P</i>}nickel
_journal_issue 11
_journal_name_full 'Acta Crystallographica Section C'
_journal_page_first 1279
_journal_page_last 1281
_journal_paper_doi 10.1107/S0108270101013907
_journal_volume 57
_journal_year 2001
_chemical_formula_iupac '[Ni Br2 (C31 H32 N P)]'
_chemical_formula_moiety 'C31 H32 Br2 N Ni P'
_chemical_formula_sum 'C31 H32 Br2 N Ni P'
_chemical_formula_weight 668.08
_chemical_name_systematic
;
Dibromo{N-[2-(diphenylphosphino)benzylidene]-2,6-diisopropylaniline-
\k^2^N,P}nickel
;
_space_group_IT_number 14
_symmetry_cell_setting monoclinic
_symmetry_space_group_name_Hall '-P 2yn'
_symmetry_space_group_name_H-M 'P 1 21/n 1'
_audit_creation_method SHELXL-97
_cell_angle_alpha 90.00
_cell_angle_beta 105.2700(13)
_cell_angle_gamma 90.00
_cell_formula_units_Z 4
_cell_length_a 10.6639(2)
_cell_length_b 14.4016(3)
_cell_length_c 19.7744(4)
_cell_measurement_reflns_used 13744
_cell_measurement_temperature 120(2)
_cell_measurement_theta_max 27.48
_cell_measurement_theta_min 2.91
_cell_volume 2929.68(10)
_computing_cell_refinement 'DENZO and COLLECT'
_computing_data_collection 'DENZO (Otwinowski & Minor, 1997) and COLLECT (Hooft, 1998)'
_computing_data_reduction 'DENZO and COLLECT'
_computing_molecular_graphics 'ORTEP-3 (Farrugia, 1997)'
_computing_publication_material SHELXL97
_computing_structure_refinement 'SHELXL97 (Sheldrick, 1997)'
_computing_structure_solution 'SHELXS97 (Sheldrick, 1990)'
_diffrn_ambient_temperature 120(2)
_diffrn_detector_area_resol_mean 9.091
_diffrn_measured_fraction_theta_full .992
_diffrn_measured_fraction_theta_max .992
_diffrn_measurement_device_type 'Enraf Nonius KappaCCD area-detector'
_diffrn_measurement_method '\f and \w scans to fill the Ewald sphere'
_diffrn_radiation_monochromator graphite
_diffrn_radiation_source 'Enraf Nonius FR591 rotating anode'
_diffrn_radiation_type MoK\a
_diffrn_radiation_wavelength .71073
_diffrn_reflns_av_R_equivalents .0570
_diffrn_reflns_av_sigmaI/netI .0606
_diffrn_reflns_limit_h_max 13
_diffrn_reflns_limit_h_min -13
_diffrn_reflns_limit_k_max 18
_diffrn_reflns_limit_k_min -17
_diffrn_reflns_limit_l_max 25
_diffrn_reflns_limit_l_min -25
_diffrn_reflns_number 22746
_diffrn_reflns_theta_full 27.48
_diffrn_reflns_theta_max 27.48
_diffrn_reflns_theta_min 3.02
_diffrn_standards_decay_% 0
_diffrn_standards_number 0
_exptl_absorpt_coefficient_mu 3.465
_exptl_absorpt_correction_T_max .947
_exptl_absorpt_correction_T_min .843
_exptl_absorpt_correction_type multi-scan
_exptl_absorpt_process_details '(SORTAV; Blessing, 1995, 1997)'
_exptl_crystal_colour dark_red
_exptl_crystal_density_diffrn 1.515
_exptl_crystal_density_method 'not measured'
_exptl_crystal_description cube
_exptl_crystal_F_000 1352
_exptl_crystal_size_max .18
_exptl_crystal_size_mid .18
_exptl_crystal_size_min .17
_refine_diff_density_max .477
_refine_diff_density_min -.702
_refine_ls_extinction_method none
_refine_ls_goodness_of_fit_ref 1.047
_refine_ls_hydrogen_treatment constr
_refine_ls_matrix_type full
_refine_ls_number_parameters 329
_refine_ls_number_reflns 6683
_refine_ls_number_restraints 0
_refine_ls_restrained_S_all 1.047
_refine_ls_R_factor_all .0618
_refine_ls_R_factor_gt .0363
_refine_ls_shift/su_max .001
_refine_ls_shift/su_mean .000
_refine_ls_structure_factor_coef Fsqd
_refine_ls_weighting_details 'calc w = 1/[\s^2^(Fo^2^)+(0.0359P)^2^] where P = (Fo^2^+2Fc^2^)/3'
_refine_ls_weighting_scheme calc
_refine_ls_wR_factor_ref .0826
_reflns_number_gt 4970
_reflns_number_total 6683
_reflns_threshold_expression I>2\s(I)
_cod_data_source_file sk1498.cif
_cod_data_source_block I
_cod_original_sg_symbol_H-M 'P 21/n'
_cod_database_code 2012348
_cod_database_fobs_code 2012348

loop_
_symmetry_equiv_pos_as_xyz
'x, y, z'
'x+1/2, -y+1/2, z+1/2'
'-x, -y, -z'
'-x-1/2, y-1/2, -z-1/2'

loop_
_atom_site_label
_atom_site_fract_x
_atom_site_fract_y
_atom_site_fract_z
_atom_site_U_iso_or_equiv
_atom_site_adp_type
_atom_site_calc_flag
_atom_site_refinement_flags
_atom_site_occupancy
_atom_site_disorder_assembly
_atom_site_disorder_group
_atom_site_type_symbol
Ni .37422(3) .89318(2) .238242(16) .01763(9) Uani d . 1 . . Ni
Br1 .53546(3) .81495(2) .321789(14) .02692(9) Uani d . 1 . . Br
Br2 .15675(3) .84497(2) .192938(14) .02649(9) Uani d . 1 . . Br
N .3743(2) 1.02785(15) .26413(10) .0179(5) Uani d . 1 . . N
C1 .4094(3) 1.05294(18) .33859(13) .0184(6) Uani d . 1 . . C
C2 .3123(3) 1.05027(19) .37424(13) .0195(6) Uani d . 1 . . C
C3 .3476(3) 1.07687(19) .44474(13) .0229(6) Uani d . 1 . . C
H3 .2844 1.0750 .4708 .028 Uiso calc R 1 . . H
C4 .4715(3) 1.10560(19) .47717(14) .0242(6) Uani d . 1 . . C
H4 .4927 1.1247 .5248 .029 Uiso calc R 1 . . H
C5 .5654(3) 1.10683(19) .44065(13) .0225(6) Uani d . 1 . . C
H5 .6507 1.1273 .4635 .027 Uiso calc R 1 . . H
C6 .5371(3) 1.07855(18) .37077(13) .0189(6) Uani d . 1 . . C
C7 .1718(3) 1.02452(19) .33988(14) .0224(6) Uani d . 1 . . C
H7 .1662 1.0041 .2908 .027 Uiso calc R 1 . . H
C8 .0852(3) 1.1104(2) .33587(15) .0306(7) Uani d . 1 . . C
H8A .0836 1.1290 .3833 .046 Uiso calc R 1 . . H
H8B -.0032 1.0957 .3084 .046 Uiso calc R 1 . . H
H8C .1200 1.1613 .3134 .046 Uiso calc R 1 . . H
C9 .1251(3) .9442(2) .37744(15) .0346(7) Uani d . 1 . . C
H9A .1813 .8901 .3782 .052 Uiso calc R 1 . . H
H9B .0355 .9283 .3526 .052 Uiso calc R 1 . . H
H9C .1286 .9627 .4256 .052 Uiso calc R 1 . . H
C10 .6437(3) 1.07801(19) .33256(14) .0227(6) Uani d . 1 . . C
H10 .6112 1.0413 .2885 .027 Uiso calc R 1 . . H
C11 .6720(3) 1.1761(2) .31171(17) .0365(8) Uani d . 1 . . C
H11A .5939 1.2018 .2792 .055 Uiso calc R 1 . . H
H11B .7430 1.1743 .2888 .055 Uiso calc R 1 . . H
H11C .6970 1.2152 .3537 .055 Uiso calc R 1 . . H
C12 .7667(3) 1.0306(2) .37582(16) .0356(8) Uani d . 1 . . C
H12A .8262 1.0198 .3464 .053 Uiso calc R 1 . . H
H12B .7438 .9711 .3934 .053 Uiso calc R 1 . . H
H12C .8090 1.0705 .4154 .053 Uiso calc R 1 . . H
C13 .3346(3) 1.09566(19) .22147(13) .0206(6) Uani d . 1 . . C
H13 .3341 1.1553 .2419 .025 Uiso calc R 1 . . H
C14 .2898(3) 1.09103(18) .14439(13) .0195(6) Uani d . 1 . . C
C15 .3258(2) 1.02324(18) .10111(13) .0180(6) Uani d . 1 . . C
C16 .2715(3) 1.0285(2) .02944(13) .0236(6) Uani d . 1 . . C
H16 .2971 .9850 -.0005 .028 Uiso calc R 1 . . H
C17 .1800(3) 1.0965(2) .00018(14) .0295(7) Uani d . 1 . . C
H17 .1411 1.0971 -.0489 .035 Uiso calc R 1 . . H
C18 .1460(3) 1.1625(2) .04224(15) .0309(7) Uani d . 1 . . C
H18 .0841 1.2090 .0224 .037 Uiso calc R 1 . . H
C19 .2030(3) 1.1610(2) .11421(15) .0289(7) Uani d . 1 . . C
H19 .1824 1.2082 .1430 .035 Uiso calc R 1 . . H
P .43589(6) .92893(5) .13980(3) .01647(15) Uani d . 1 . . P
C20 .4234(3) .84454(18) .06983(13) .0186(6) Uani d . 1 . . C
C21 .5311(3) .81881(19) .04632(13) .0227(6) Uani d . 1 . . C
H21 .6136 .8458 .0670 .027 Uiso calc R 1 . . H
C22 .5183(3) .7540(2) -.00718(14) .0299(7) Uani d . 1 . . C
H22 .5924 .7356 -.0221 .036 Uiso calc R 1 . . H
C23 .3982(3) .7165(2) -.03860(14) .0310(7) Uani d . 1 . . C
H23 .3892 .6733 -.0758 .037 Uiso calc R 1 . . H
C24 .2908(3) .7417(2) -.01608(13) .0293(7) Uani d . 1 . . C
H24 .2082 .7159 -.0383 .035 Uiso calc R 1 . . H
C25 .3025(3) .80427(19) .03870(13) .0234(6) Uani d . 1 . . C
H25 .2288 .8197 .0549 .028 Uiso calc R 1 . . H
C26 .6004(2) .97306(19) .15681(12) .0183(6) Uani d . 1 . . C
C27 .6316(3) 1.0592(2) .13392(13) .0240(6) Uani d . 1 . . C
H27 .5646 1.1002 .1102 .029 Uiso calc R 1 . . H
C28 .7609(3) 1.0852(2) .14586(14) .0311(7) Uani d . 1 . . C
H28 .7820 1.1448 .1315 .037 Uiso calc R 1 . . H
C29 .8587(3) 1.0255(2) .17816(14) .0303(7) Uani d . 1 . . C
H29 .9469 1.0430 .1843 .036 Uiso calc R 1 . . H
C30 .8293(3) .9399(2) .20177(14) .0290(7) Uani d . 1 . . C
H30 .8972 .8989 .2243 .035 Uiso calc R 1 . . H
C31 .7008(3) .9140(2) .19263(13) .0240(6) Uani d . 1 . . C
H31 .6807 .8563 .2106 .029 Uiso calc R 1 . . H

loop_
_atom_site_aniso_label
_atom_site_aniso_U_11
_atom_site_aniso_U_22
_atom_site_aniso_U_33
_atom_site_aniso_U_12
_atom_site_aniso_U_13
_atom_site_aniso_U_23
Ni .01971(19) .01514(18) .01874(17) -.00005(14) .00631(13) .00068(14)
Br1 .02717(17) .02666(17) .02424(15) .00301(12) .00202(11) .00561(12)
Br2 .01957(16) .02659(17) .03423(17) -.00351(12) .00875(12) -.00290(12)
N .0147(11) .0196(12) .0199(11) -.0005(9) .0055(9) -.0026(10)
C1 .0233(15) .0132(13) .0183(13) .0022(11) .0051(10) -.0017(11)
C2 .0203(14) .0181(14) .0197(13) .0020(11) .0043(10) -.0004(11)
C3 .0259(16) .0243(15) .0207(13) .0022(12) .0099(11) -.0013(12)
C4 .0265(16) .0237(16) .0216(14) .0013(12) .0051(12) -.0058(12)
C5 .0210(15) .0209(15) .0242(14) -.0020(12) .0038(11) -.0046(12)
C6 .0217(15) .0125(13) .0231(13) -.0006(11) .0069(11) -.0014(11)
C7 .0217(15) .0252(16) .0223(13) -.0017(12) .0093(11) -.0019(12)
C8 .0218(16) .0329(18) .0357(16) .0031(13) .0052(13) -.0021(14)
C9 .0328(18) .0347(19) .0368(17) -.0093(15) .0101(14) .0030(15)
C10 .0200(15) .0251(16) .0245(14) -.0032(12) .0083(11) -.0081(12)
C11 .0383(19) .0327(19) .0438(19) -.0060(15) .0202(15) -.0011(15)
C12 .0235(17) .043(2) .0416(18) -.0010(15) .0117(14) -.0078(16)
C13 .0210(15) .0161(14) .0262(14) .0000(11) .0088(11) -.0021(12)
C14 .0193(14) .0172(14) .0221(13) -.0003(11) .0058(11) .0011(11)
C15 .0160(14) .0168(14) .0221(13) .0003(11) .0063(10) .0024(11)
C16 .0264(16) .0237(16) .0217(14) .0024(12) .0079(11) .0010(12)
C17 .0315(17) .0340(18) .0212(14) .0063(14) .0037(12) .0076(13)
C18 .0300(17) .0275(17) .0350(17) .0119(14) .0083(13) .0106(14)
C19 .0330(18) .0231(16) .0315(16) .0090(13) .0103(13) .0055(13)
P .0165(4) .0155(4) .0176(3) .0009(3) .0048(3) .0000(3)
C20 .0229(15) .0162(14) .0161(12) .0019(11) .0040(10) .0034(11)
C21 .0255(16) .0204(15) .0214(14) -.0003(12) .0049(11) -.0005(12)
C22 .0395(19) .0245(16) .0292(15) .0036(14) .0152(13) -.0022(13)
C23 .052(2) .0188(16) .0213(14) -.0034(14) .0081(13) -.0042(12)
C24 .0368(18) .0271(17) .0205(14) -.0136(14) .0015(12) .0014(13)
C25 .0240(15) .0244(16) .0208(14) -.0020(12) .0041(11) .0032(12)
C26 .0183(14) .0213(15) .0157(12) -.0007(11) .0052(10) -.0016(11)
C27 .0269(16) .0240(16) .0200(13) -.0029(13) .0044(11) .0013(12)
C28 .0339(18) .0357(18) .0226(15) -.0159(15) .0055(13) .0011(13)
C29 .0201(15) .049(2) .0216(14) -.0096(14) .0047(12) -.0051(14)
C30 .0201(16) .0382(19) .0271(15) .0046(14) .0035(12) -.0060(14)
C31 .0221(15) .0250(16) .0241(14) .0019(12) .0049(11) -.0019(12)

loop_
_atom_type_symbol
_atom_type_description
_atom_type_scat_dispersion_real
_atom_type_scat_dispersion_imag
_atom_type_scat_source
C C .0033 .0016 'International Tables Vol C Tables 4.2.6.8 and 6.1.1.4'
H H .0000 .0000 'International Tables Vol C Tables 4.2.6.8 and 6.1.1.4'
Br Br -.2901 2.4595 'International Tables Vol C Tables 4.2.6.8 and 6.1.1.4'
N N .0061 .0033 'International Tables Vol C Tables 4.2.6.8 and 6.1.1.4'
Ni Ni .3393 1.1124 'International Tables Vol C Tables 4.2.6.8 and 6.1.1.4'
P P .1023 .0942 'International Tables Vol C Tables 4.2.6.8 and 6.1.1.4'

loop_
_geom_angle_atom_site_label_1
_geom_angle_atom_site_label_2
_geom_angle_atom_site_label_3
_geom_angle
N Ni P 91.07(6)
N Ni Br1 109.57(6)
P Ni Br1 112.95(2)
N Ni Br2 108.42(6)
P Ni Br2 102.63(2)
Br1 Ni Br2 126.385(18)
C13 N C1 115.1(2)
C13 N Ni 126.04(18)
C1 N Ni 118.53(16)
C6 C1 C2 122.8(2)
C6 C1 N 119.0(2)
C2 C1 N 118.2(2)
C3 C2 C1 117.0(2)
C3 C2 C7 119.2(2)
C1 C2 C7 123.7(2)
C4 C3 C2 121.5(3)
C4 C3 H3 119.2
C2 C3 H3 119.2
C3 C4 C5 120.1(3)
C3 C4 H4 120.0
C5 C4 H4 120.0
C4 C5 C6 121.1(3)
C4 C5 H5 119.4
C6 C5 H5 119.4
C1 C6 C5 117.4(2)
C1 C6 C10 122.7(2)
C5 C6 C10 119.9(2)
C2 C7 C9 112.1(2)
C2 C7 C8 109.6(2)
C9 C7 C8 111.5(2)
C2 C7 H7 107.8
C9 C7 H7 107.8
C8 C7 H7 107.8
C7 C8 H8A 109.5
C7 C8 H8B 109.5
H8A C8 H8B 109.5
C7 C8 H8C 109.5
H8A C8 H8C 109.5
H8B C8 H8C 109.5
C7 C9 H9A 109.5
C7 C9 H9B 109.5
H9A C9 H9B 109.5
C7 C9 H9C 109.5
H9A C9 H9C 109.5
H9B C9 H9C 109.5
C6 C10 C11 110.9(2)
C6 C10 C12 111.6(2)
C11 C10 C12 111.4(2)
C6 C10 H10 107.6
C11 C10 H10 107.6
C12 C10 H10 107.6
C10 C11 H11A 109.5
C10 C11 H11B 109.5
H11A C11 H11B 109.5
C10 C11 H11C 109.5
H11A C11 H11C 109.5
H11B C11 H11C 109.5
C10 C12 H12A 109.5
C10 C12 H12B 109.5
H12A C12 H12B 109.5
C10 C12 H12C 109.5
H12A C12 H12C 109.5
H12B C12 H12C 109.5
N C13 C14 127.2(2)
N C13 H13 116.4
C14 C13 H13 116.4
C19 C14 C15 119.7(2)
C19 C14 C13 114.1(2)
C15 C14 C13 126.2(2)
C16 C15 C14 118.3(2)
C16 C15 P 121.3(2)
C14 C15 P 120.40(19)
C15 C16 C17 121.4(3)
C15 C16 H16 119.3
C17 C16 H16 119.3
C18 C17 C16 120.1(3)
C18 C17 H17 119.9
C16 C17 H17 119.9
C17 C18 C19 119.6(3)
C17 C18 H18 120.2
C19 C18 H18 120.2
C14 C19 C18 120.8(3)
C14 C19 H19 119.6
C18 C19 H19 119.6
C26 P C20 104.41(12)
C26 P C15 107.52(12)
C20 P C15 105.54(12)
C26 P Ni 113.89(8)
C20 P Ni 121.35(9)
C15 P Ni 103.19(8)
C21 C20 C25 119.1(2)
C21 C20 P 121.9(2)
C25 C20 P 119.1(2)
C22 C21 C20 120.5(3)
C22 C21 H21 119.8
C20 C21 H21 119.8
C23 C22 C21 119.9(3)
C23 C22 H22 120.0
C21 C22 H22 120.0
C22 C23 C24 120.2(3)
C22 C23 H23 119.9
C24 C23 H23 119.9
C23 C24 C25 120.6(3)
C23 C24 H24 119.7
C25 C24 H24 119.7
C24 C25 C20 119.7(3)
C24 C25 H25 120.2
C20 C25 H25 120.2
C27 C26 C31 119.2(2)
C27 C26 P 123.7(2)
C31 C26 P 117.0(2)
C28 C27 C26 119.8(3)
C28 C27 H27 120.1
C26 C27 H27 120.1
C29 C28 C27 120.7(3)
C29 C28 H28 119.7
C27 C28 H28 119.7
C28 C29 C30 120.2(3)
C28 C29 H29 119.9
C30 C29 H29 119.9
C29 C30 C31 120.1(3)
C29 C30 H30 120.0
C31 C30 H30 120.0
C30 C31 C26 119.9(3)
C30 C31 H31 120.0
C26 C31 H31 120.0

loop_
_geom_bond_atom_site_label_1
_geom_bond_atom_site_label_2
_geom_bond_site_symmetry_2
_geom_bond_distance
_geom_bond_publ_flag
Ni N . 2.006(2) ?
Ni P . 2.2719(7) ?
Ni Br1 . 2.3365(4) ?
Ni Br2 . 2.3597(4) ?
N C13 . 1.287(3) ?
N C1 . 1.466(3) ?
C1 C6 . 1.392(4) ?
C1 C2 . 1.399(4) ?
C2 C3 . 1.398(4) ?
C2 C7 . 1.519(4) ?
C3 C4 . 1.371(4) ?
C3 H3 . .9500 ?
C4 C5 . 1.380(4) ?
C4 H4 . .9500 ?
C5 C6 . 1.395(4) ?
C5 H5 . .9500 ?
C6 C10 . 1.522(4) ?
C7 C9 . 1.527(4) ?
C7 C8 . 1.532(4) ?
C7 H7 . 1.0000 ?
C8 H8A . .9800 ?
C8 H8B . .9800 ?
C8 H8C . .9800 ?
C9 H9A . .9800 ?
C9 H9B . .9800 ?
C9 H9C . .9800 ?
C10 C11 . 1.523(4) ?
C10 C12 . 1.525(4) ?
C10 H10 . 1.0000 ?
C11 H11A . .9800 ?
C11 H11B . .9800 ?
C11 H11C . .9800 ?
C12 H12A . .9800 ?
C12 H12B . .9800 ?
C12 H12C . .9800 ?
C13 C14 . 1.474(4) ?
C13 H13 . .9500 ?
C14 C19 . 1.392(4) ?
C14 C15 . 1.416(4) ?
C15 C16 . 1.385(3) ?
C15 P . 1.826(3) ?
C16 C17 . 1.396(4) ?
C16 H16 . .9500 ?
C17 C18 . 1.373(4) ?
C17 H17 . .9500 ?
C18 C19 . 1.393(4) ?
C18 H18 . .9500 ?
C19 H19 . .9500 ?
P C26 . 1.812(3) ?
P C20 . 1.820(3) ?
C20 C21 . 1.398(4) ?
C20 C25 . 1.400(4) ?
C21 C22 . 1.390(4) ?
C21 H21 . .9500 ?
C22 C23 . 1.378(4) ?
C22 H22 . .9500 ?
C23 C24 . 1.382(4) ?
C23 H23 . .9500 ?
C24 C25 . 1.389(4) ?
C24 H24 . .9500 ?
C25 H25 . .9500 ?
C26 C27 . 1.391(4) ?
C26 C31 . 1.405(4) ?
C27 C28 . 1.387(4) ?
C27 H27 . .9500 ?
C28 C29 . 1.373(4) ?
C28 H28 . .9500 ?
C29 C30 . 1.383(4) ?
C29 H29 . .9500 ?
C30 C31 . 1.385(4) ?
C30 H30 . .9500 ?
C31 H31 . .9500 ?

loop_
_geom_torsion_atom_site_label_1
_geom_torsion_atom_site_label_2
_geom_torsion_atom_site_label_3
_geom_torsion_atom_site_label_4
_geom_torsion
P Ni N C13 39.4(2)
Br1 Ni N C13 154.2(2)
Br2 Ni N C13 -64.3(2)
P Ni N C1 -147.52(17)
Br1 Ni N C1 -32.65(18)
Br2 Ni N C1 108.79(17)
C13 N C1 C6 -90.4(3)
Ni N C1 C6 95.7(2)
C13 N C1 C2 89.4(3)
Ni N C1 C2 -84.5(3)
C6 C1 C2 C3 1.4(4)
N C1 C2 C3 -178.4(2)
C6 C1 C2 C7 178.7(2)
N C1 C2 C7 -1.1(4)
C1 C2 C3 C4 1.0(4)
C7 C2 C3 C4 -176.4(3)
C2 C3 C4 C5 -1.4(4)
C3 C4 C5 C6 -.5(4)
C2 C1 C6 C5 -3.2(4)
N C1 C6 C5 176.6(2)
C2 C1 C6 C10 177.7(3)
N C1 C6 C10 -2.5(4)
C4 C5 C6 C1 2.7(4)
C4 C5 C6 C10 -178.2(3)
C3 C2 C7 C9 -58.3(3)
C1 C2 C7 C9 124.5(3)
C3 C2 C7 C8 66.1(3)
C1 C2 C7 C8 -111.0(3)
C1 C6 C10 C11 102.4(3)
C5 C6 C10 C11 -76.7(3)
C1 C6 C10 C12 -132.8(3)
C5 C6 C10 C12 48.1(3)
C1 N C13 C14 -178.3(2)
Ni N C13 C14 -4.9(4)
N C13 C14 C19 153.4(3)
N C13 C14 C15 -25.8(4)
C19 C14 C15 C16 -.7(4)
C13 C14 C15 C16 178.5(3)
C19 C14 C15 P -178.2(2)
C13 C14 C15 P .9(4)
C14 C15 C16 C17 -2.4(4)
P C15 C16 C17 175.2(2)
C15 C16 C17 C18 2.9(4)
C16 C17 C18 C19 -.3(5)
C15 C14 C19 C18 3.2(4)
C13 C14 C19 C18 -176.1(3)
C17 C18 C19 C14 -2.7(5)
C16 C15 P C26 99.7(2)
C14 C15 P C26 -82.8(2)
C16 C15 P C20 -11.3(3)
C14 C15 P C20 166.2(2)
C16 C15 P Ni -139.6(2)
C14 C15 P Ni 37.9(2)
N Ni P C26 68.87(11)
Br1 Ni P C26 -42.95(10)
Br2 Ni P C26 178.01(10)
N Ni P C20 -165.08(12)
Br1 Ni P C20 83.10(10)
Br2 Ni P C20 -55.93(10)
N Ni P C15 -47.37(10)
Br1 Ni P C15 -159.19(9)
Br2 Ni P C15 61.78(9)
C26 P C20 C21 6.9(2)
C15 P C20 C21 120.1(2)
Ni P C20 C21 -123.4(2)
C26 P C20 C25 -173.1(2)
C15 P C20 C25 -59.9(2)
Ni P C20 C25 56.6(2)
C25 C20 C21 C22 -.1(4)
P C20 C21 C22 179.9(2)
C20 C21 C22 C23 1.7(4)
C21 C22 C23 C24 -1.4(4)
C22 C23 C24 C25 -.5(4)
C23 C24 C25 C20 2.1(4)
C21 C20 C25 C24 -1.8(4)
P C20 C25 C24 178.2(2)
C20 P C26 C27 103.4(2)
C15 P C26 C27 -8.4(2)
Ni P C26 C27 -122.1(2)
C20 P C26 C31 -73.8(2)
C15 P C26 C31 174.39(19)
Ni P C26 C31 60.7(2)
C31 C26 C27 C28 .8(4)
P C26 C27 C28 -176.3(2)
C26 C27 C28 C29 2.0(4)
C27 C28 C29 C30 -2.6(4)
C28 C29 C30 C31 .3(4)
C29 C30 C31 C26 2.6(4)
C27 C26 C31 C30 -3.1(4)
P C26 C31 C30 174.2(2)
